data_1576290
loop_
_publ_author_name
'Huang, Guo-Quan'
'Yang, Hu'
'Xia, Ri-Qin'
'Wu, Kun'
'Huang, Yong-Liang'
'Hao, De-Bo'
'Li, Shun-Bo'
'Lu, Weigang'
'Zheng, Ji'
'Zhou, Xiao-Ping'
'Li, Dan'

_publ_section_title
;
 Triple-Helical Aggregates of Copper(I) Cyclic Trinuclear Complexes for
 Circularly Polarized Luminescence
;
_journal_name_full 'Chemical Science'
_journal_paper_doi 10.1039/D5SC04965B
_journal_year 2025
_chemical_absolute_configuration rmad
_chemical_formula_moiety '3(C36 H36 Cu3 N9 O3), C2 H6 O, C2 H5 O'
_chemical_formula_sum 'C112 H119 Cu9 N27 O11'
_chemical_formula_weight 2591.19
_space_group_crystal_system monoclinic
_space_group_IT_number 4
_space_group_name_Hall 'P 2yb'
_space_group_name_H-M_alt 'P 1 21 1'
_atom_sites_solution_hydrogens geom
_atom_sites_solution_primary dual
_audit_creation_date 2024-06-04
_audit_creation_method
;
Olex2 1.5
(compiled 2024.02.16 svn.r378c4104 for OlexSys, GUI svn.r6928)
;
_audit_update_record
;
2024-08-19 deposited with the CCDC.	2025-11-19 downloaded from the CCDC.
;
_cell_angle_alpha 90
_cell_angle_beta 97.6660(10)
_cell_angle_gamma 90
_cell_formula_units_Z 2
_cell_length_a 9.09800(10)
_cell_length_b 19.5551(3)
_cell_length_c 33.1683(5)
_cell_measurement_reflns_used 47181
_cell_measurement_temperature 100.0(2)
_cell_measurement_theta_max 78.1810
_cell_measurement_theta_min 2.7360
_cell_volume 5848.31(14)
_computing_cell_refinement 'CrysAlisPro 1.171.39.33c (Rigaku OD, 2017)'
_computing_data_collection 'CrysAlisPro 1.171.39.33c (Rigaku OD, 2017)'
_computing_data_reduction 'CrysAlisPro 1.171.39.33c (Rigaku OD, 2017)'
_computing_molecular_graphics 'Olex2 1.5 (Dolomanov et al., 2009)'
_computing_publication_material 'Olex2 1.5 (Dolomanov et al., 2009)'
_computing_structure_refinement 'SHELXL 2018/3 (Sheldrick, 2015)'
_computing_structure_solution 'ShelXT (Sheldrick, 2015)'
_diffrn_ambient_environment N~2~
_diffrn_ambient_temperature 100.0(2)
_diffrn_detector 'CCD plate'
_diffrn_measured_fraction_theta_full 0.996
_diffrn_measured_fraction_theta_max 0.973
_diffrn_measurement_details
;
List of Runs (angles in degrees, time in seconds):

  # Type    Start    End  Width  t~exp~   \w     \q     \k     \f   Frames
#--------------------------------------------------------------------------
  1  \w      4.00  29.00   0.50    1.15    --   -2.20  66.00   9.00   50
  2  \w    -33.00  -8.00   0.50    1.15    --    2.20 -66.00-124.00   50
  3  \w     -4.00  87.00   0.50    1.15    --    2.20  66.00   9.00  182
  4  \w    118.00 144.00   0.50    4.62    --  106.30  66.00   9.00   52
  5  \w    100.00 131.00   0.50    4.62    --  106.30 -66.00-124.00   62
  6  \w     38.00  76.00   0.50    4.62    --  106.30 -66.00-124.00   76
  7  \w    -37.00  29.00   0.50    1.15    --   -2.20 -82.00 -90.00  132
  8  \w    -35.00  32.00   0.50    1.15    --   -2.20  82.00  60.00  134
  9  \w     -3.00  28.00   0.50    1.15    --   -2.20 -82.00-150.00   62
 10  \w    -41.00 -15.00   0.50    1.15    --   -2.20 -66.00-124.00   52
 11  \w    -38.00  -8.00   0.50    1.15    --   -2.20 -82.00-150.00   60
 12  \w    -14.00  13.00   0.50    1.15    --    2.20  82.00 -90.00   54
 13  \w    -38.00  34.00   0.50    1.15    --    2.20 -82.00 -30.00  144
 14  \w    -39.00  36.00   0.50    1.15    --    2.20 -82.00-180.00  150
 15  \w     18.00  43.00   0.50    4.62    --  106.30 -82.00 120.00   50
 16  \w    105.00 195.00   0.50    4.62    --  106.30  19.00-150.00  180
 17  \w     18.00 138.00   0.50    4.62    --  106.30 -82.00-120.00  240
 18  \w     17.00 128.00   0.50    4.62    --  106.30 -38.00-120.00  222
 19  \w     47.00 133.00   0.50    4.62    --  106.30 -82.00 160.91  172
 20  \w     79.00 180.00   0.50    4.62    --  106.30  19.00 -30.00  202
 21  \w     49.00 136.00   0.50    4.62    --  106.30 -82.00 -60.00  174
 22  \w     91.00 140.00   0.50    4.62    --  106.30 -82.00   0.00   98
 23  \w     82.00 107.00   0.50    4.62    --  106.30 -82.00-150.00   50
 24  \w     33.00  71.00   0.50    4.62    --  106.30 -82.00   0.00   76
 25  \w     47.00  74.00   0.50    4.62    --  106.30 -82.00-150.00   54
 26  \w     19.00 137.00   0.50    4.62    --  106.30 -82.00  30.00  236
 27  \w     49.00 128.00   0.50    4.62    --  106.30 -82.00 120.00  158
 28  \w     21.00 134.00   0.50    4.62    --  106.30 -19.00  90.00  226
 29  \w     22.00  76.00   0.50    4.62    --  106.30 -82.00  60.00  108
 30  \w     83.00 110.00   0.50    4.62    --  106.30 -82.00  60.00   54
 31  \w     22.00  82.50   0.50    4.62    --  106.30 -38.00  30.00  121
;
_diffrn_measurement_device 'four-circle diffractometer'
_diffrn_measurement_device_type 'XtaLAB AFC12 (RINC): Kappa single'
_diffrn_measurement_method '\w scans'
_diffrn_orient_matrix_type 'CrysAlisPro convention (1999,Acta A55,543-557)'
_diffrn_orient_matrix_UB_11 0.1223170000
_diffrn_orient_matrix_UB_12 -0.0488477000
_diffrn_orient_matrix_UB_13 0.0193312000
_diffrn_orient_matrix_UB_21 -0.0618187000
_diffrn_orient_matrix_UB_22 -0.0568177000
_diffrn_orient_matrix_UB_23 -0.0297126000
_diffrn_orient_matrix_UB_31 0.1020754000
_diffrn_orient_matrix_UB_32 0.0242613000
_diffrn_orient_matrix_UB_33 -0.0306764000
_diffrn_radiation_monochromator mirror
_diffrn_radiation_probe x-ray
_diffrn_radiation_type 'Cu K\a'
_diffrn_radiation_wavelength 1.54184
_diffrn_reflns_av_R_equivalents 0.1268
_diffrn_reflns_av_unetI/netI 0.0755
_diffrn_reflns_Laue_measured_fraction_full 0.996
_diffrn_reflns_Laue_measured_fraction_max 0.973
_diffrn_reflns_limit_h_max 11
_diffrn_reflns_limit_h_min -10
_diffrn_reflns_limit_k_max 24
_diffrn_reflns_limit_k_min -24
_diffrn_reflns_limit_l_max 30
_diffrn_reflns_limit_l_min -42
_diffrn_reflns_number 60856
_diffrn_reflns_point_group_measured_fraction_full 0.944
_diffrn_reflns_point_group_measured_fraction_max 0.897
_diffrn_reflns_theta_full 67.684
_diffrn_reflns_theta_max 78.922
_diffrn_reflns_theta_min 3.513
_diffrn_source 'Rotating-anode X-ray tube (dual wavelength)'
_diffrn_source_type 'Rigaku (Cu) X-ray DW Source'
_exptl_absorpt_coefficient_mu 2.305
_exptl_absorpt_correction_T_max 1.00000
_exptl_absorpt_correction_T_min 0.72603
_exptl_absorpt_correction_type multi-scan
_exptl_absorpt_process_details
;
CrysAlisPro 1.171.39.33c (Rigaku Oxford Diffraction, 2017)
Empirical absorption correction using spherical harmonics,
 implemented in SCALE3 ABSPACK scaling algorithm.
;
_exptl_crystal_density_diffrn 1.471
_exptl_crystal_description block
_exptl_crystal_F_000 2658
_refine_diff_density_max 1.063
_refine_diff_density_min -0.980
_refine_diff_density_rms 0.139
_refine_ls_abs_structure_details
;
 Refined as an inversion twin.
;
_refine_ls_abs_structure_Flack 0.05(4)
_refine_ls_extinction_method none
_refine_ls_goodness_of_fit_ref 1.039
_refine_ls_hydrogen_treatment constr
_refine_ls_matrix_type full
_refine_ls_number_parameters 1257
_refine_ls_number_reflns 22685
_refine_ls_number_restraints 1
_refine_ls_restrained_S_all 1.039
_refine_ls_R_factor_all 0.0924
_refine_ls_R_factor_gt 0.0845
_refine_ls_shift/su_max 0.006
_refine_ls_shift/su_mean 0.000
_refine_ls_structure_factor_coef Fsqd
_refine_ls_weighting_details 'w=1/[\s^2^(Fo^2^)+(0.0955P)^2^+28.0543P] where P=(Fo^2^+2Fc^2^)/3'
_refine_ls_weighting_scheme calc
_refine_ls_wR_factor_gt 0.1946
_refine_ls_wR_factor_ref 0.2024
_reflns_Friedel_coverage 0.790
_reflns_Friedel_fraction_full 0.889
_reflns_Friedel_fraction_max 0.817
_reflns_number_gt 20781
_reflns_number_total 22685
_reflns_threshold_expression 'I > 2\s(I)'
_cod_data_source_file d5sc04965b2.cif
_cod_data_source_block R_1
_cod_database_code 1576290
_shelx_shelxl_version_number 2018/3
_chemical_oxdiff_formula 'Cu C H N O'
_shelx_space_group_comment
;
The symmetry employed for this shelxl refinement is uniquely defined
by the following loop, which should always be used as a source of
symmetry information in preference to the above space-group names.
They are only intended as comments.
;
_reflns_odcompleteness_completeness 99.94
_reflns_odcompleteness_iscentric 1
_reflns_odcompleteness_theta 66.97
_olex2_refinement_description
;
1. Twinned data refinement
 Scales: 0.95(4)
 0.05(4)
2. Fixed Uiso
 At 1.2 times of:
  All C(H) groups, All C(H,H) groups, All N(H) groups
 At 1.5 times of:
  All C(H,H,H) groups, All O(H) groups
3.a Ternary CH refined with riding coordinates:
 C14(H14), C46(H46), C52(H52), C56(H56), C62(H62), C68(H68), C78(H78),
 C96(H96), C67(H67)
3.b Secondary CH2 refined with riding coordinates:
 C99(H99A,H99B)
3.c Aromatic/amide H refined with riding coordinates:
 N1(H1), N4(H4), N6(H6), N8(H8), N10(H10), N12(H12), N14(H14A), N16(H16),
 C84(H84), C42(H42), N26(H26), C32(H32), C31(H31), C24(H24), C12(H12A),
 C25(H25), C5(H5), C41(H41), C57(H57), C40(H40), C35(H35), C94(H94), C22(H22),
 C86(H86), C36(H36), C72(H72), C48(H48), C11(H11), C66(H66), C69(H69), C89(H89),
  C83(H83), C53(H53), C7(H7), C47(H47), C95(H95), C79(H79), C90(H90), C29(H29),
 C50(H50), C59(H59), C19(H19), C2(H2), C33(H33), C82(H82), C37(H37), C110(H110),
  C87(H87), C21(H21), C65(H65), C112(H112), C108(H108), C45(H45), C55(H55),
 C109(H109), C27(H27), C23(H23), C91(H91), C13(H13), C49(H49), C39(H39),
 C76(H76), C101(H101), C93(H93), C97(H97), C61(H61), C81(H81), C103(H103),
 C51(H51), C43(H43), C100(H100), C85(H85), C105(H105)
3.d Fitted pentagon refined as free rotating group:
 N20(N27,C84,C20,C42), N2(C32,C26,C31,N11), N17(C24,C4,C12,N25), N9(N13,C25,
 C58,C5), C28(C41,N23,N18,C57), C44(C36,N5,N24,C72), C48(N22,N7,C11,C17),
 C29(N3,N19,C50,C30), C37(C77,C110,N15,N21)
3.e Fitted hexagon refined as free rotating group:
 C40(C35,C94,C22,C92,C86), C66(C69,C89,C74,C83,C53), C7(C71,C47,C95,C79,C90),
 C59(C19,C2,C33,C63,C82), C87(C21,C65,C70,C112,C108), C45(C55,C109,C27,C80,C23),
  C91(C13,C49,C39,C76,C106), C101(C93,C97,C61,C34,C81), C103(C51,C43,C104,C100,
 C85)
3.f Idealised Me refined as rotating group:
 C60(H60A,H60B,H60C), C64(H64A,H64B,H64C), C88(H88A,H88B,H88C), C102(H10A,H10B,
 H10C), C15(H15A,H15B,H15C), C9(H9A,H9B,H9C), C73(H73A,H73B,H73C), C75(H75A,
 H75B,H75C), C3(H3A,H3B,H3C), C107(H10D,H10E,H10F), C111(H11A,H11B,H11C)
3.g Idealised tetrahedral OH refined as rotating group:
 O9(H9), O5(H5A)
;
_olex2_submission_special_instructions 'No special instructions were received'
_oxdiff_exptl_absorpt_empirical_details
;
Empirical correction (ABSPACK) includes:
- Absorption correction using spherical harmonics
- Frame scaling
;
_oxdiff_exptl_absorpt_empirical_full_max 3.788
_oxdiff_exptl_absorpt_empirical_full_min 0.175

loop_
_space_group_symop_operation_xyz
'x, y, z'
'-x, y+1/2, -z'

loop_
_atom_site_label
_atom_site_type_symbol
_atom_site_fract_x
_atom_site_fract_y
_atom_site_fract_z
_atom_site_U_iso_or_equiv
_atom_site_adp_type
_atom_site_occupancy
_atom_site_site_symmetry_order
_atom_site_calc_flag
_atom_site_refinement_flags_posn
_atom_site_refinement_flags_adp
_atom_site_refinement_flags_occupancy
_atom_site_disorder_assembly
_atom_site_disorder_group
Cu1 Cu 0.96439(15) 0.54995(7) 0.29530(4) 0.0238(3) Uani 1 1 d . . . . .
Cu4 Cu 0.62351(15) 0.59200(8) 0.27394(4) 0.0254(3) Uani 1 1 d . . . . .
Cu6 Cu 1.22337(15) 0.56023(8) 0.20607(4) 0.0265(3) Uani 1 1 d . . . . .
Cu8 Cu 0.91982(15) 0.39426(8) 0.26260(4) 0.0250(3) Uani 1 1 d . . . . .
Cu9 Cu 0.87723(15) 0.51520(7) 0.19888(4) 0.0244(3) Uani 1 1 d . . . . .
Cu5 Cu 0.61959(15) 0.43451(8) 0.30315(4) 0.0257(3) Uani 1 1 d . . . . .
Cu3 Cu 1.30376(16) 0.49386(7) 0.29621(5) 0.0261(3) Uani 1 1 d . . . . .
Cu7 Cu 0.54097(15) 0.46729(7) 0.20910(4) 0.0250(3) Uani 1 1 d . . . . .
Cu2 Cu 1.21354(15) 0.39992(8) 0.21661(4) 0.0256(3) Uani 1 1 d . . . . .
O1 O 0.9161(9) 0.4170(4) 0.4528(2) 0.0348(17) Uani 1 1 d . . . . .
O4 O 1.1828(8) 0.8133(4) 0.2949(2) 0.0297(15) Uani 1 1 d . . . . .
O6 O 0.3991(7) 0.1618(4) 0.2547(2) 0.0271(14) Uani 1 1 d . . . . .
O8 O 0.8950(8) 0.4018(4) 0.0520(2) 0.0287(14) Uani 1 1 d . . . . .
O10 O 0.3586(8) 0.6898(4) 0.0948(2) 0.0320(16) Uani 1 1 d . . . . .
O11 O 0.6142(8) 0.2317(4) 0.1282(2) 0.0289(14) Uani 1 1 d . . . . .
O3 O 0.7644(8) 0.8065(4) 0.1842(2) 0.0317(16) Uani 1 1 d . . . . .
O7 O 0.6481(7) 0.6432(4) 0.4516(2) 0.0284(14) Uani 1 1 d . . . . .
O2 O 1.1730(8) 0.2371(4) 0.3800(2) 0.0309(15) Uani 1 1 d . . . . .
N1 N 0.9694(10) 0.5073(4) 0.0364(3) 0.0319(19) Uani 1 1 d . . . . .
H1 H 1.026828 0.542387 0.044301 0.038 Uiso 1 1 calc R U . . .
N4 N 0.9263(9) 0.8372(4) 0.2385(2) 0.0231(16) Uani 1 1 d . . . . .
H4 H 1.004030 0.824987 0.255731 0.028 Uiso 1 1 calc R U . . .
N6 N 0.4657(9) 0.1680(4) 0.1916(2) 0.0249(16) Uani 1 1 d . . . . .
H6 H 0.518539 0.189893 0.175341 0.030 Uiso 1 1 calc R U . . .
O9 O 0.3625(9) 0.6599(4) 0.4172(2) 0.0380(18) Uani 1 1 d . . . . .
H9 H 0.454783 0.660099 0.424060 0.057 Uiso 1 1 calc R U . . .
N8 N 0.7653(9) 0.5420(4) 0.4675(2) 0.0254(16) Uani 1 1 d . . . . .
H8 H 0.825255 0.511156 0.459288 0.030 Uiso 1 1 calc R U . . .
N10 N 1.2955(9) 0.7755(4) 0.3550(2) 0.0244(16) Uani 1 1 d . . . . .
H10 H 1.352350 0.744183 0.368242 0.029 Uiso 1 1 calc R U . . .
C1 C 0.9679(11) 0.4538(5) 0.0613(3) 0.028(2) Uani 1 1 d . . . . .
N12 N 1.0205(9) 0.3182(4) 0.4339(3) 0.0281(17) Uani 1 1 d . . . . .
H12 H 1.081159 0.300555 0.418105 0.034 Uiso 1 1 calc R U . . .
N14 N 1.2534(9) 0.1724(4) 0.3308(3) 0.0252(16) Uani 1 1 d . . . . .
H14A H 1.310942 0.170729 0.311527 0.030 Uiso 1 1 calc R U . . .
N16 N 0.5191(9) 0.7663(4) 0.1273(2) 0.0287(18) Uani 1 1 d . . . . .
H16 H 0.595964 0.772558 0.146006 0.034 Uiso 1 1 calc R U . . .
O5 O 0.0921(10) 0.6442(4) 0.0579(3) 0.052(2) Uani 1 1 d . . . . .
H5A H 0.160833 0.653019 0.076695 0.078 Uiso 1 1 calc R U . . .
N20 N 1.1677(7) 0.5065(3) 0.16138(15) 0.0255(16) Uani 1 1 d G . . . .
N27 N 1.1713(7) 0.4341(3) 0.16504(14) 0.0283(17) Uani 1 1 d G . . . .
C84 C 1.1027(8) 0.4060(2) 0.12774(18) 0.028(2) Uani 1 1 d G . . . .
H84 H 1.089807 0.358706 0.121711 0.033 Uiso 1 1 calc R U . . .
C20 C 1.0568(7) 0.4610(3) 0.10103(14) 0.0268(19) Uani 1 1 d G . . . .
C42 C 1.0969(7) 0.5231(2) 0.12182(18) 0.0252(19) Uani 1 1 d G . . . .
H42 H 1.079539 0.567838 0.111135 0.030 Uiso 1 1 calc R U . . .
C6 C 0.6898(10) 0.2792(5) 0.1187(3) 0.0216(17) Uani 1 1 d . . . . .
C8 C 0.4541(10) 0.7052(5) 0.1236(3) 0.0250(19) Uani 1 1 d . . . . .
C10 C 0.8577(11) 0.7904(5) 0.2130(3) 0.0257(19) Uani 1 1 d . . . . .
N26 N 0.7149(9) 0.2912(5) 0.0801(2) 0.0283(17) Uani 1 1 d . . . . .
H26 H 0.780246 0.322452 0.075462 0.034 Uiso 1 1 calc R U . . .
C14 C 0.3910(12) 0.1033(5) 0.1776(3) 0.031(2) Uani 1 1 d . . . . .
H14 H 0.400536 0.070659 0.200981 0.038 Uiso 1 1 calc R U . . .
C16 C 0.9725(11) 0.3826(5) 0.4274(3) 0.027(2) Uani 1 1 d . . . . .
N2 N 0.9857(7) 0.4795(2) 0.33150(15) 0.0207(15) Uani 1 1 d G . . . .
C32 C 1.0020(7) 0.4773(3) 0.37466(15) 0.0241(18) Uani 1 1 d G . . . .
H32 H 1.022755 0.515150 0.392445 0.029 Uiso 1 1 calc R U . . .
C26 C 0.9817(7) 0.4085(3) 0.38656(13) 0.0222(18) Uani 1 1 d G . . . .
C31 C 0.9529(7) 0.3682(2) 0.35076(17) 0.026(2) Uani 1 1 d G . . . .
H31 H 0.935136 0.320368 0.349751 0.032 Uiso 1 1 calc R U . . .
N11 N 0.9553(7) 0.4121(3) 0.31673(12) 0.0254(17) Uani 1 1 d G . . . .
N17 N 0.6583(6) 0.5722(3) 0.32870(13) 0.0231(16) Uani 1 1 d G . . . .
C24 C 0.6845(7) 0.6127(2) 0.36447(17) 0.0221(18) Uani 1 1 d G . . . .
H24 H 0.697003 0.660925 0.365429 0.027 Uiso 1 1 calc R U . . .
C4 C 0.6889(7) 0.5684(3) 0.39855(12) 0.0255(19) Uani 1 1 d G . . . .
C12 C 0.6654(7) 0.5006(3) 0.38384(15) 0.0268(19) Uani 1 1 d G . . . .
H12A H 0.662732 0.460657 0.400044 0.032 Uiso 1 1 calc R U . . .
N25 N 0.6464(7) 0.5029(2) 0.34067(15) 0.0261(17) Uani 1 1 d G . . . .
C18 C 1.2494(9) 0.7676(5) 0.3156(3) 0.0233(18) Uani 1 1 d . . . . .
N9 N 1.3007(7) 0.5853(2) 0.28969(17) 0.0329(19) Uani 1 1 d G . . . .
N13 N 1.2684(7) 0.6156(3) 0.25061(14) 0.0229(15) Uani 1 1 d G . . . .
C25 C 1.2538(7) 0.6872(3) 0.25596(16) 0.0243(19) Uani 1 1 d G . . . .
H25 H 1.232244 0.720021 0.234883 0.029 Uiso 1 1 calc R U . . .
C58 C 1.2772(7) 0.7012(2) 0.29835(18) 0.0242(19) Uani 1 1 d G . . . .
C5 C 1.3062(8) 0.6382(3) 0.31919(13) 0.028(2) Uani 1 1 d G . . . .
H5 H 1.325792 0.632406 0.347847 0.034 Uiso 1 1 calc R U . . .
C28 C 0.4978(8) 0.6567(3) 0.15678(16) 0.027(2) Uani 1 1 d G . . . .
C41 C 0.5482(7) 0.6723(2) 0.19813(18) 0.0224(18) Uani 1 1 d G . . . .
H41 H 0.562656 0.716799 0.209426 0.027 Uiso 1 1 calc R U . . .
N23 N 0.5730(7) 0.6097(3) 0.21963(12) 0.0255(16) Uani 1 1 d G . . . .
N18 N 0.5380(7) 0.5553(2) 0.19157(16) 0.0250(16) Uani 1 1 d G . . . .
C57 C 0.4915(7) 0.5844(3) 0.15273(14) 0.0268(19) Uani 1 1 d G . . . .
H57 H 0.461486 0.559815 0.128316 0.032 Uiso 1 1 calc R U . . .
C38 C 0.4545(10) 0.1940(5) 0.2286(3) 0.0233(18) Uani 1 1 d . . . . .
C40 C 0.8117(7) 0.1265(4) 0.28035(19) 0.044(3) Uani 1 1 d G . . . .
H40 H 0.771230 0.143984 0.254514 0.052 Uiso 1 1 calc R U . . .
C35 C 0.7196(5) 0.0959(5) 0.3053(2) 0.046(3) Uani 1 1 d G . . . .
H35 H 0.616087 0.092367 0.296507 0.055 Uiso 1 1 calc R U . . .
C94 C 0.7788(7) 0.0703(5) 0.3431(2) 0.049(3) Uani 1 1 d G . . . .
H94 H 0.715790 0.049344 0.360148 0.059 Uiso 1 1 calc R U . . .
C22 C 0.9302(7) 0.0754(4) 0.35596(18) 0.038(2) Uani 1 1 d G . . . .
H22 H 0.970637 0.057937 0.381797 0.046 Uiso 1 1 calc R U . . .
C92 C 1.0223(5) 0.1061(4) 0.3310(2) 0.032(2) Uani 1 1 d G . . . .
C86 C 0.9631(7) 0.1316(4) 0.29321(19) 0.035(2) Uani 1 1 d G . . . .
H86 H 1.026081 0.152577 0.276164 0.043 Uiso 1 1 calc R U . . .
C44 C 0.7601(7) 0.3275(3) 0.14853(15) 0.0240(19) Uani 1 1 d G . . . .
C36 C 0.7656(7) 0.3997(3) 0.14409(14) 0.0246(18) Uani 1 1 d G . . . .
H36 H 0.730274 0.424806 0.120246 0.029 Uiso 1 1 calc R U . . .
N5 N 0.8333(7) 0.4276(2) 0.18153(17) 0.0253(16) Uani 1 1 d G . . . .
N24 N 0.8696(6) 0.3728(3) 0.20911(13) 0.0222(15) Uani 1 1 d G . . . .
C72 C 0.8244(7) 0.3109(2) 0.18872(17) 0.0252(19) Uani 1 1 d G . . . .
H72 H 0.835200 0.266247 0.199993 0.030 Uiso 1 1 calc R U . . .
C46 C 0.8747(10) 0.9075(5) 0.2383(3) 0.0267(19) Uani 1 1 d . . . . .
H46 H 0.861795 0.924592 0.209589 0.032 Uiso 1 1 calc R U . . .
C48 C 0.4933(7) 0.3165(3) 0.20539(13) 0.0264(19) Uani 1 1 d G . . . .
H48 H 0.458073 0.311410 0.177276 0.032 Uiso 1 1 calc R U . . .
N22 N 0.5393(7) 0.3786(2) 0.22538(16) 0.0268(17) Uani 1 1 d G . . . .
N7 N 0.5837(6) 0.3638(3) 0.26715(14) 0.0200(15) Uani 1 1 d G . . . .
C11 C 0.5652(7) 0.2926(3) 0.27296(14) 0.0238(18) Uani 1 1 d G . . . .
H11 H 0.586390 0.268647 0.297997 0.029 Uiso 1 1 calc R U . . .
C17 C 0.5093(7) 0.2633(2) 0.23480(18) 0.0234(18) Uani 1 1 d G . . . .
C52 C 0.6352(11) 0.2531(5) 0.0458(3) 0.028(2) Uani 1 1 d . . . . .
H52 H 0.620897 0.205064 0.054803 0.033 Uiso 1 1 calc R U . . .
C54 C 1.2246(11) 0.2323(5) 0.3473(3) 0.0262(19) Uani 1 1 d . . . . .
C56 C 1.2517(11) 0.8367(5) 0.3768(3) 0.028(2) Uani 1 1 d . . . . .
H56 H 1.250909 0.876841 0.358137 0.034 Uiso 1 1 calc R U . . .
C60 C 0.7302(12) 0.2516(6) 0.0119(3) 0.031(2) Uani 1 1 d . . . . .
H60A H 0.755938 0.298503 0.005092 0.046 Uiso 1 1 calc R U . . .
H60B H 0.675460 0.229647 -0.012041 0.046 Uiso 1 1 calc R U . . .
H60C H 0.821149 0.225796 0.020753 0.046 Uiso 1 1 calc R U . . .
C62 C 0.8791(12) 0.5099(6) -0.0033(3) 0.032(2) Uani 1 1 d . . . . .
H62 H 0.873841 0.462364 -0.014567 0.038 Uiso 1 1 calc R U . . .
C64 C 1.2713(12) 0.0490(5) 0.3296(3) 0.035(2) Uani 1 1 d . . . . .
H64A H 1.264099 0.051187 0.299926 0.052 Uiso 1 1 calc R U . . .
H64B H 1.227171 0.006193 0.337606 0.052 Uiso 1 1 calc R U . . .
H64C H 1.375832 0.050824 0.341502 0.052 Uiso 1 1 calc R U . . .
C66 C 0.4514(6) 0.9136(4) 0.2829(2) 0.042(3) Uani 1 1 d G . . . .
H66 H 0.357957 0.914637 0.292682 0.050 Uiso 1 1 calc R U . . .
C69 C 0.5706(8) 0.8801(4) 0.3050(2) 0.047(3) Uani 1 1 d G . . . .
H69 H 0.558655 0.858226 0.329932 0.057 Uiso 1 1 calc R U . . .
C89 C 0.7073(7) 0.8786(4) 0.2907(2) 0.044(3) Uani 1 1 d G . . . .
H89 H 0.788789 0.855701 0.305778 0.053 Uiso 1 1 calc R U . . .
C74 C 0.7248(6) 0.9106(4) 0.2542(2) 0.027(2) Uani 1 1 d G . . . .
C83 C 0.6056(7) 0.9441(4) 0.2321(2) 0.041(3) Uani 1 1 d G . . . .
H83 H 0.617530 0.966000 0.207125 0.050 Uiso 1 1 calc R U . . .
C53 C 0.4689(6) 0.9456(4) 0.2464(3) 0.050(3) Uani 1 1 d G . . . .
H53 H 0.387395 0.968525 0.231278 0.060 Uiso 1 1 calc R U . . .
C68 C 0.4663(11) 0.8225(5) 0.1011(3) 0.0267(19) Uani 1 1 d . . . . .
H68 H 0.448802 0.805508 0.072413 0.032 Uiso 1 1 calc R U . . .
C78 C 0.9743(12) 0.2762(5) 0.4669(3) 0.031(2) Uani 1 1 d . . . . .
H78 H 0.987148 0.303610 0.492553 0.037 Uiso 1 1 calc R U . . .
C88 C 1.3668(12) 0.8499(6) 0.4138(3) 0.035(2) Uani 1 1 d . . . . .
H88A H 1.378936 0.808649 0.430706 0.052 Uiso 1 1 calc R U . . .
H88B H 1.333608 0.887765 0.429712 0.052 Uiso 1 1 calc R U . . .
H88C H 1.461833 0.861773 0.404771 0.052 Uiso 1 1 calc R U . . .
C96 C 1.1893(11) 0.1089(5) 0.3449(3) 0.028(2) Uani 1 1 d . . . . .
H96 H 1.206012 0.108374 0.375319 0.034 Uiso 1 1 calc R U . . .
C98 C 0.7011(10) 0.5877(5) 0.4408(3) 0.0239(18) Uani 1 1 d . . . . .
C102 C 0.4682(12) 0.0725(5) 0.1443(3) 0.033(2) Uani 1 1 d . . . . .
H10A H 0.471398 0.106106 0.122488 0.049 Uiso 1 1 calc R U . . .
H10B H 0.413824 0.031858 0.133294 0.049 Uiso 1 1 calc R U . . .
H10C H 0.569581 0.059496 0.155413 0.049 Uiso 1 1 calc R U . . .
C7 C 0.5422(7) 0.4500(4) 0.4919(2) 0.034(2) Uani 1 1 d G . . . .
H7 H 0.606714 0.429184 0.475253 0.041 Uiso 1 1 calc R U . . .
C71 C 0.5865(6) 0.5089(4) 0.5138(2) 0.033(2) Uani 1 1 d G . . . .
C47 C 0.4921(9) 0.5394(4) 0.5381(2) 0.046(3) Uani 1 1 d G . . . .
H47 H 0.522406 0.579577 0.553066 0.056 Uiso 1 1 calc R U . . .
C95 C 0.3535(8) 0.5111(5) 0.5407(3) 0.060(4) Uani 1 1 d G . . . .
H95 H 0.289049 0.531941 0.557338 0.073 Uiso 1 1 calc R U . . .
C79 C 0.3093(7) 0.4523(5) 0.5188(3) 0.056(4) Uani 1 1 d G . . . .
H79 H 0.214522 0.432927 0.520568 0.067 Uiso 1 1 calc R U . . .
C90 C 0.4036(8) 0.4217(4) 0.4945(2) 0.049(3) Uani 1 1 d G . . . .
H90 H 0.373353 0.381547 0.479526 0.059 Uiso 1 1 calc R U . . .
C29 C 1.2176(8) 0.2947(2) 0.28002(17) 0.0260(19) Uani 1 1 d G . . . .
H29 H 1.186252 0.257285 0.262695 0.031 Uiso 1 1 calc R U . . .
N3 N 1.2397(7) 0.3629(3) 0.26743(12) 0.0247(16) Uani 1 1 d G . . . .
N19 N 1.2864(6) 0.4025(2) 0.30268(16) 0.0237(16) Uani 1 1 d G . . . .
C50 C 1.2932(7) 0.3588(3) 0.33707(12) 0.026(2) Uani 1 1 d G . . . .
H50 H 1.321196 0.371879 0.364608 0.031 Uiso 1 1 calc R U . . .
C30 C 1.2507(8) 0.2922(3) 0.32306(17) 0.0241(19) Uani 1 1 d G . . . .
C59 C 0.8581(7) 0.8776(4) 0.3962(3) 0.048(3) Uani 1 1 d G . . . .
H59 H 0.791378 0.915212 0.393015 0.058 Uiso 1 1 calc R U . . .
C19 C 0.8155(6) 0.8167(4) 0.4128(2) 0.048(3) Uani 1 1 d G . . . .
H19 H 0.719735 0.812552 0.420963 0.057 Uiso 1 1 calc R U . . .
C2 C 0.9132(8) 0.7617(3) 0.4175(2) 0.044(3) Uani 1 1 d G . . . .
H2 H 0.884095 0.720000 0.428815 0.052 Uiso 1 1 calc R U . . .
C33 C 1.0534(7) 0.7677(3) 0.4055(2) 0.039(3) Uani 1 1 d G . . . .
H33 H 1.120100 0.730109 0.408718 0.047 Uiso 1 1 calc R U . . .
C63 C 1.0959(6) 0.8287(3) 0.3889(2) 0.028(2) Uani 1 1 d G . . . .
C82 C 0.9983(8) 0.8836(3) 0.3843(2) 0.037(2) Uani 1 1 d G . . . .
H82 H 1.027387 0.925321 0.372919 0.045 Uiso 1 1 calc R U . . .
C15 C 1.0725(13) 0.2131(6) 0.4730(4) 0.040(3) Uani 1 1 d . . . . .
H15A H 1.067214 0.187858 0.447343 0.060 Uiso 1 1 calc R U . . .
H15B H 1.038302 0.183791 0.493829 0.060 Uiso 1 1 calc R U . . .
H15C H 1.175177 0.227135 0.481795 0.060 Uiso 1 1 calc R U . . .
C67 C 0.7384(11) 0.5420(5) 0.5101(3) 0.029(2) Uani 1 1 d . . . . .
H67 H 0.736199 0.590527 0.519542 0.035 Uiso 1 1 calc R U . . .
C9 C 0.9914(12) 0.9515(5) 0.2634(3) 0.033(2) Uani 1 1 d . . . . .
H9A H 1.001815 0.936751 0.291911 0.049 Uiso 1 1 calc R U . . .
H9B H 0.960625 0.999514 0.261536 0.049 Uiso 1 1 calc R U . . .
H9C H 1.086622 0.946357 0.253009 0.049 Uiso 1 1 calc R U . . .
C73 C 0.9560(13) 0.5544(7) -0.0322(3) 0.042(3) Uani 1 1 d . . . . .
H73A H 0.966405 0.601081 -0.021435 0.063 Uiso 1 1 calc R U . . .
H73B H 0.896414 0.555041 -0.059055 0.063 Uiso 1 1 calc R U . . .
H73C H 1.054314 0.535555 -0.034478 0.063 Uiso 1 1 calc R U . . .
C37 C 0.8882(7) 0.6659(3) 0.19419(12) 0.0234(18) Uani 1 1 d G . . . .
H37 H 0.872174 0.670866 0.165443 0.028 Uiso 1 1 calc R U . . .
C77 C 0.8934(7) 0.7198(2) 0.22304(18) 0.0244(19) Uani 1 1 d G . . . .
C110 C 0.9196(7) 0.6906(3) 0.26253(14) 0.0242(19) Uani 1 1 d G . . . .
H110 H 0.928234 0.714891 0.287529 0.029 Uiso 1 1 calc R U . . .
N15 N 0.9305(7) 0.6186(3) 0.25809(14) 0.0256(17) Uani 1 1 d G . . . .
N21 N 0.9111(7) 0.6034(2) 0.21585(16) 0.0272(17) Uani 1 1 d G . . . .
C75 C 0.5857(12) 0.8781(6) 0.1040(4) 0.039(2) Uani 1 1 d . . . . .
H75A H 0.595306 0.899254 0.130972 0.059 Uiso 1 1 calc R U . . .
H75B H 0.557457 0.912953 0.083145 0.059 Uiso 1 1 calc R U . . .
H75C H 0.680645 0.857649 0.099626 0.059 Uiso 1 1 calc R U . . .
C87 C 0.4302(6) 0.5779(4) -0.0002(2) 0.045(3) Uani 1 1 d G . . . .
H87 H 0.331131 0.593062 0.000111 0.054 Uiso 1 1 calc R U . . .
C21 C 0.5340(9) 0.5854(4) 0.03429(19) 0.052(3) Uani 1 1 d G . . . .
H21 H 0.505884 0.605727 0.058125 0.062 Uiso 1 1 calc R U . . .
C65 C 0.6789(8) 0.5632(4) 0.03387(16) 0.041(3) Uani 1 1 d G . . . .
H65 H 0.749824 0.568299 0.057424 0.049 Uiso 1 1 calc R U . . .
C70 C 0.7200(6) 0.5334(4) -0.00101(19) 0.031(2) Uani 1 1 d G . . . .
C112 C 0.6162(7) 0.5259(4) -0.03547(16) 0.037(2) Uani 1 1 d G . . . .
H112 H 0.644262 0.505541 -0.059306 0.045 Uiso 1 1 calc R U . . .
C108 C 0.4713(7) 0.5481(4) -0.03505(19) 0.044(3) Uani 1 1 d G . . . .
H108 H 0.400321 0.542968 -0.058606 0.053 Uiso 1 1 calc R U . . .
C45 C 0.0305(9) 0.1753(4) 0.1230(3) 0.053(3) Uani 1 1 d G . . . .
H45 H -0.001613 0.209185 0.103180 0.063 Uiso 1 1 calc R U . . .
C55 C -0.0732(6) 0.1357(5) 0.1396(4) 0.072(5) Uani 1 1 d G . . . .
H55 H -0.176079 0.142511 0.131185 0.086 Uiso 1 1 calc R U . . .
C109 C -0.0262(8) 0.0862(5) 0.1685(4) 0.096(8) Uani 1 1 d G . . . .
H109 H -0.097029 0.059142 0.179897 0.115 Uiso 1 1 calc R U . . .
C27 C 0.1244(9) 0.0763(4) 0.1808(3) 0.063(4) Uani 1 1 d G . . . .
H27 H 0.156486 0.042447 0.200605 0.076 Uiso 1 1 calc R U . . .
C80 C 0.2280(6) 0.1159(4) 0.1642(2) 0.033(2) Uani 1 1 d G . . . .
C23 C 0.1811(8) 0.1654(4) 0.1353(2) 0.046(3) Uani 1 1 d G . . . .
H23 H 0.251907 0.192490 0.123889 0.055 Uiso 1 1 calc R U . . .
C91 C 0.7578(8) 0.2312(5) 0.41837(18) 0.047(3) Uani 1 1 d G . . . .
H91 H 0.823439 0.225091 0.398640 0.056 Uiso 1 1 calc R U . . .
C13 C 0.6090(9) 0.2139(5) 0.40908(19) 0.056(4) Uani 1 1 d G . . . .
H13 H 0.572830 0.196007 0.383001 0.067 Uiso 1 1 calc R U . . .
C49 C 0.5130(6) 0.2227(5) 0.4379(3) 0.053(3) Uani 1 1 d G . . . .
H49 H 0.411266 0.210942 0.431592 0.064 Uiso 1 1 calc R U . . .
C39 C 0.5659(7) 0.2489(5) 0.4761(2) 0.051(3) Uani 1 1 d G . . . .
H39 H 0.500310 0.254961 0.495824 0.061 Uiso 1 1 calc R U . . .
C76 C 0.7148(8) 0.2662(5) 0.48539(18) 0.043(3) Uani 1 1 d G . . . .
H76 H 0.750918 0.284046 0.511464 0.051 Uiso 1 1 calc R U . . .
C106 C 0.8107(6) 0.2573(4) 0.4565(2) 0.033(2) Uani 1 1 d G . . . .
C3 C 0.8629(12) 0.5050(6) 0.5364(3) 0.036(2) Uani 1 1 d . . . . .
H3A H 0.864699 0.456961 0.527973 0.054 Uiso 1 1 calc R U . . .
H3B H 0.846452 0.507483 0.564937 0.054 Uiso 1 1 calc R U . . .
H3C H 0.957911 0.526537 0.533187 0.054 Uiso 1 1 calc R U . . .
C99 C 0.3022(14) 0.5950(8) 0.4286(5) 0.054(3) Uani 1 1 d . . . . .
H99A H 0.380774 0.569670 0.446006 0.064 Uiso 1 1 calc R U . . .
H99B H 0.274093 0.567627 0.403646 0.064 Uiso 1 1 calc R U . . .
C101 C 0.3298(11) 0.3812(4) 0.0095(3) 0.062(4) Uani 1 1 d G . . . .
H101 H 0.320628 0.426592 -0.000814 0.075 Uiso 1 1 calc R U . . .
C93 C 0.2037(8) 0.3445(5) 0.0155(3) 0.066(5) Uani 1 1 d G . . . .
H93 H 0.108433 0.364665 0.009217 0.079 Uiso 1 1 calc R U . . .
C97 C 0.2171(6) 0.2781(5) 0.0305(3) 0.064(5) Uani 1 1 d G . . . .
H97 H 0.130929 0.252971 0.034603 0.077 Uiso 1 1 calc R U . . .
C61 C 0.3565(8) 0.2485(4) 0.0397(2) 0.044(3) Uani 1 1 d G . . . .
H61 H 0.365620 0.203203 0.049957 0.053 Uiso 1 1 calc R U . . .
C34 C 0.4825(6) 0.2853(4) 0.0337(2) 0.031(2) Uani 1 1 d G . . . .
C81 C 0.4692(8) 0.3517(4) 0.0186(3) 0.047(3) Uani 1 1 d G . . . .
H81 H 0.555323 0.376823 0.014540 0.056 Uiso 1 1 calc R U . . .
C103 C 0.0513(7) 0.8970(5) 0.1332(2) 0.054(3) Uani 1 1 d G . . . .
H103 H -0.040511 0.912945 0.140260 0.065 Uiso 1 1 calc R U . . .
C51 C 0.1654(9) 0.8790(5) 0.16344(17) 0.054(3) Uani 1 1 d G . . . .
H51 H 0.151522 0.882637 0.191250 0.065 Uiso 1 1 calc R U . . .
C43 C 0.2997(8) 0.8558(5) 0.15304(17) 0.047(3) Uani 1 1 d G . . . .
H43 H 0.377651 0.843451 0.173745 0.057 Uiso 1 1 calc R U . . .
C104 C 0.3199(6) 0.8505(4) 0.1124(2) 0.030(2) Uani 1 1 d G . . . .
C100 C 0.2059(8) 0.8685(4) 0.08207(16) 0.035(2) Uani 1 1 d G . . . .
H100 H 0.219719 0.864879 0.054262 0.042 Uiso 1 1 calc R U . . .
C85 C 0.0715(7) 0.8918(5) 0.0925(2) 0.047(3) Uani 1 1 d G . . . .
H85 H -0.006412 0.904065 0.071766 0.056 Uiso 1 1 calc R U . . .
C105 C -0.0046(15) 0.6986(8) 0.0528(4) 0.052(3) Uani 1 1 d . . . . .
H105 H -0.023759 0.724193 0.028288 0.062 Uiso 1 1 calc R U . . .
C107 C 0.1732(19) 0.6014(8) 0.4502(5) 0.063(4) Uani 1 1 d . . . . .
H10D H 0.089485 0.619757 0.431723 0.094 Uiso 1 1 calc R U . . .
H10E H 0.196634 0.632358 0.473384 0.094 Uiso 1 1 calc R U . . .
H10F H 0.146980 0.556290 0.459971 0.094 Uiso 1 1 calc R U . . .
C111 C -0.076(3) 0.7131(10) 0.0897(6) 0.095(7) Uani 1 1 d . . . . .
H11A H -0.144583 0.751531 0.084267 0.142 Uiso 1 1 calc R U . . .
H11B H 0.000761 0.724739 0.112329 0.142 Uiso 1 1 calc R U . . .
H11C H -0.130077 0.672540 0.096780 0.142 Uiso 1 1 calc R U . . .

loop_
_atom_site_aniso_label
_atom_site_aniso_U_11
_atom_site_aniso_U_22
_atom_site_aniso_U_33
_atom_site_aniso_U_23
_atom_site_aniso_U_13
_atom_site_aniso_U_12
Cu1 0.0237(7) 0.0280(7) 0.0190(6) 0.0030(5) 0.0002(5) -0.0003(5)
Cu4 0.0226(7) 0.0366(8) 0.0165(6) 0.0034(6) 0.0001(5) 0.0005(6)
Cu6 0.0263(7) 0.0321(7) 0.0205(7) -0.0062(6) 0.0005(5) -0.0024(6)
Cu8 0.0251(7) 0.0327(7) 0.0158(6) -0.0021(6) -0.0024(5) 0.0007(6)
Cu9 0.0240(7) 0.0273(7) 0.0208(6) -0.0038(5) -0.0008(5) -0.0005(5)
Cu5 0.0246(7) 0.0320(8) 0.0194(7) -0.0033(6) -0.0013(5) -0.0028(5)
Cu3 0.0232(7) 0.0261(7) 0.0278(7) -0.0035(5) -0.0010(5) 0.0001(5)
Cu7 0.0241(7) 0.0270(7) 0.0231(7) 0.0031(6) -0.0002(5) -0.0001(5)
Cu2 0.0254(7) 0.0309(7) 0.0188(6) -0.0003(6) -0.0027(5) 0.0031(6)
O1 0.047(4) 0.038(4) 0.021(3) -0.001(3) 0.006(3) 0.014(3)
O4 0.032(4) 0.027(3) 0.027(3) 0.000(3) -0.009(3) 0.002(3)
O6 0.031(3) 0.031(3) 0.019(3) 0.001(3) 0.006(3) -0.002(3)
O8 0.036(4) 0.029(3) 0.021(3) -0.002(3) 0.002(3) -0.010(3)
O10 0.035(4) 0.036(4) 0.021(3) 0.002(3) -0.011(3) -0.002(3)
O11 0.035(4) 0.032(4) 0.020(3) -0.005(3) 0.006(3) -0.006(3)
O3 0.039(4) 0.029(4) 0.023(3) 0.001(3) -0.011(3) -0.004(3)
O7 0.028(3) 0.035(4) 0.020(3) -0.002(3) -0.004(3) 0.005(3)
O2 0.037(4) 0.037(4) 0.021(3) 0.001(3) 0.012(3) 0.007(3)
N1 0.041(5) 0.028(4) 0.023(4) 0.002(3) -0.008(3) -0.009(4)
N4 0.024(4) 0.025(4) 0.018(4) 0.001(3) -0.004(3) 0.000(3)
N6 0.026(4) 0.030(4) 0.020(4) 0.001(3) 0.007(3) -0.003(3)
O9 0.036(4) 0.045(4) 0.029(4) -0.004(3) -0.009(3) 0.004(3)
N8 0.025(4) 0.031(4) 0.018(4) -0.003(3) -0.003(3) 0.005(3)
N10 0.027(4) 0.024(4) 0.020(4) 0.000(3) -0.005(3) 0.004(3)
C1 0.028(5) 0.035(5) 0.019(4) -0.002(4) -0.001(4) -0.001(4)
N12 0.031(4) 0.031(4) 0.023(4) 0.005(3) 0.006(3) 0.007(3)
N14 0.024(4) 0.026(4) 0.026(4) 0.000(3) 0.005(3) 0.002(3)
N16 0.032(4) 0.031(4) 0.020(4) 0.004(3) -0.007(3) -0.002(3)
O5 0.053(5) 0.036(4) 0.057(6) 0.010(4) -0.026(4) -0.011(4)
N20 0.031(4) 0.033(4) 0.013(3) -0.009(3) 0.006(3) -0.002(3)
N27 0.033(4) 0.033(4) 0.019(4) -0.003(3) 0.003(3) -0.002(3)
C84 0.026(5) 0.035(5) 0.021(4) -0.005(4) -0.004(3) -0.001(4)
C20 0.020(4) 0.038(5) 0.022(4) -0.002(4) 0.002(3) -0.002(4)
C42 0.014(4) 0.030(5) 0.031(5) -0.002(4) -0.003(3) -0.004(3)
C6 0.019(4) 0.025(4) 0.021(4) -0.004(3) 0.004(3) -0.005(3)
C8 0.026(5) 0.029(5) 0.018(4) -0.002(3) -0.005(3) 0.001(4)
C10 0.029(5) 0.029(5) 0.018(4) 0.000(4) -0.003(4) -0.004(4)
N26 0.031(4) 0.038(5) 0.016(4) -0.003(3) 0.001(3) -0.005(3)
C14 0.038(5) 0.026(5) 0.029(5) 0.004(4) 0.003(4) -0.001(4)
C16 0.034(5) 0.030(5) 0.017(4) 0.002(3) 0.000(4) 0.006(4)
N2 0.024(4) 0.019(3) 0.019(4) 0.002(3) 0.000(3) -0.002(3)
C32 0.026(4) 0.026(4) 0.019(4) 0.000(3) -0.002(3) 0.001(4)
C26 0.019(4) 0.030(5) 0.019(4) 0.001(3) 0.007(3) 0.005(3)
C31 0.025(4) 0.039(5) 0.013(4) -0.005(4) -0.005(3) 0.005(4)
N11 0.019(4) 0.032(4) 0.023(4) 0.005(3) -0.003(3) 0.000(3)
N17 0.021(4) 0.031(4) 0.018(4) 0.005(3) 0.002(3) -0.002(3)
C24 0.013(4) 0.038(5) 0.016(4) 0.003(4) 0.003(3) -0.003(3)
C4 0.017(4) 0.035(5) 0.024(4) 0.000(4) -0.001(3) -0.005(4)
C12 0.018(4) 0.041(5) 0.021(4) -0.004(4) 0.001(3) 0.001(4)
N25 0.019(4) 0.037(4) 0.022(4) -0.004(3) 0.001(3) -0.004(3)
C18 0.014(4) 0.026(4) 0.029(5) -0.006(4) 0.001(3) -0.002(3)
N9 0.034(5) 0.039(5) 0.023(4) -0.003(4) -0.007(3) -0.002(4)
N13 0.020(4) 0.026(4) 0.024(4) 0.000(3) 0.006(3) -0.001(3)
C25 0.026(5) 0.028(5) 0.018(4) -0.002(3) -0.001(3) -0.005(4)
C58 0.014(4) 0.027(5) 0.031(5) -0.002(4) 0.002(3) -0.002(3)
C5 0.025(5) 0.029(5) 0.027(5) 0.002(4) -0.011(4) -0.001(4)
C28 0.023(4) 0.032(5) 0.025(5) -0.001(4) -0.003(4) -0.001(4)
C41 0.017(4) 0.029(5) 0.021(4) 0.002(4) 0.002(3) 0.004(3)
N23 0.024(4) 0.032(4) 0.020(4) -0.001(3) 0.004(3) 0.003(3)
N18 0.030(4) 0.029(4) 0.015(3) -0.005(3) -0.002(3) -0.005(3)
C57 0.029(5) 0.027(5) 0.024(5) 0.006(4) 0.002(4) 0.005(4)
C38 0.021(4) 0.024(4) 0.024(4) 0.000(3) 0.001(3) 0.001(3)
C40 0.046(7) 0.040(6) 0.042(6) 0.006(5) -0.007(5) 0.009(5)
C35 0.025(5) 0.056(7) 0.055(7) 0.010(6) 0.001(5) 0.006(5)
C94 0.030(6) 0.059(8) 0.058(8) 0.016(6) 0.009(5) 0.003(5)
C22 0.035(6) 0.047(7) 0.033(5) 0.009(5) 0.005(4) 0.002(5)
C92 0.038(5) 0.027(5) 0.030(5) -0.001(4) 0.003(4) 0.000(4)
C86 0.040(6) 0.033(5) 0.031(5) 0.002(4) -0.004(5) 0.000(4)
C44 0.024(4) 0.032(5) 0.015(4) 0.004(3) -0.001(3) 0.003(4)
C36 0.029(5) 0.027(4) 0.017(4) -0.004(4) -0.001(3) -0.005(4)
N5 0.025(4) 0.025(4) 0.026(4) -0.005(3) -0.001(3) -0.004(3)
N24 0.022(4) 0.028(4) 0.016(3) -0.001(3) -0.002(3) 0.003(3)
C72 0.023(4) 0.037(5) 0.015(4) 0.000(4) 0.002(3) -0.001(4)
C46 0.026(5) 0.031(5) 0.023(4) 0.002(4) 0.004(4) 0.000(4)
C48 0.031(5) 0.026(4) 0.021(4) 0.003(4) -0.002(4) 0.000(4)
N22 0.026(4) 0.028(4) 0.026(4) -0.006(3) 0.000(3) 0.000(3)
N7 0.016(3) 0.027(4) 0.018(3) -0.003(3) 0.004(3) 0.003(3)
C11 0.022(4) 0.023(4) 0.026(5) -0.005(4) -0.001(4) 0.001(3)
C17 0.019(4) 0.028(5) 0.022(4) 0.001(4) 0.003(3) 0.004(3)
C52 0.035(5) 0.029(5) 0.017(4) -0.003(4) -0.001(4) -0.007(4)
C54 0.027(5) 0.036(5) 0.016(4) 0.000(4) 0.003(3) -0.002(4)
C56 0.031(5) 0.028(5) 0.024(5) -0.003(4) 0.001(4) 0.001(4)
C60 0.038(5) 0.037(5) 0.018(4) -0.006(4) 0.003(4) -0.007(4)
C62 0.037(5) 0.036(5) 0.019(4) 0.001(4) -0.008(4) -0.009(4)
C64 0.035(5) 0.026(5) 0.041(6) 0.004(4) 0.000(4) 0.001(4)
C66 0.040(6) 0.033(6) 0.055(7) 0.004(5) 0.016(5) 0.002(4)
C69 0.045(7) 0.056(8) 0.043(7) 0.008(6) 0.014(5) 0.003(6)
C89 0.033(6) 0.065(8) 0.034(6) 0.009(5) 0.003(5) 0.011(5)
C74 0.023(4) 0.026(5) 0.032(5) -0.001(4) 0.001(4) -0.005(3)
C83 0.031(6) 0.042(6) 0.052(7) 0.016(5) 0.011(5) 0.004(5)
C53 0.033(6) 0.043(7) 0.072(9) 0.012(6) 0.002(6) 0.007(5)
C68 0.029(5) 0.033(5) 0.017(4) 0.003(4) -0.002(4) 0.002(4)
C78 0.041(6) 0.033(5) 0.019(4) 0.007(4) 0.009(4) 0.008(4)
C88 0.030(5) 0.043(6) 0.031(5) -0.013(4) 0.004(4) -0.004(4)
C96 0.032(5) 0.028(5) 0.024(4) 0.002(4) 0.001(4) -0.001(4)
C98 0.018(4) 0.029(5) 0.024(4) 0.004(4) 0.000(3) -0.001(3)
C102 0.046(6) 0.028(5) 0.024(5) -0.003(4) 0.003(4) 0.004(4)
C7 0.034(5) 0.040(6) 0.028(5) 0.008(4) 0.002(4) -0.006(4)
C71 0.044(6) 0.036(5) 0.018(4) 0.008(4) 0.004(4) 0.009(4)
C47 0.048(7) 0.049(7) 0.042(7) 0.003(5) 0.005(5) 0.007(5)
C95 0.048(8) 0.067(9) 0.071(10) 0.017(8) 0.026(7) 0.012(7)
C79 0.034(6) 0.068(9) 0.066(9) 0.024(7) 0.007(6) -0.004(6)
C90 0.054(8) 0.051(7) 0.039(6) 0.013(5) -0.006(6) -0.008(6)
C29 0.031(5) 0.028(5) 0.018(4) -0.003(3) -0.003(4) 0.002(4)
N3 0.024(4) 0.023(4) 0.024(4) -0.005(3) -0.006(3) -0.005(3)
N19 0.021(4) 0.034(4) 0.015(3) -0.007(3) 0.001(3) -0.003(3)
C50 0.024(5) 0.039(5) 0.016(4) 0.002(4) 0.007(3) 0.009(4)
C30 0.026(5) 0.026(4) 0.020(4) -0.001(3) -0.002(4) 0.002(4)
C59 0.045(7) 0.059(8) 0.042(7) 0.003(6) 0.008(5) 0.022(6)
C19 0.025(5) 0.085(10) 0.034(6) -0.008(6) 0.008(5) 0.007(6)
C2 0.035(6) 0.063(8) 0.031(6) 0.001(5) -0.001(5) -0.007(5)
C33 0.044(6) 0.040(6) 0.032(6) -0.001(5) -0.001(5) 0.003(5)
C63 0.026(5) 0.028(5) 0.027(5) -0.012(4) -0.006(4) 0.001(4)
C82 0.041(6) 0.042(6) 0.028(5) -0.001(4) 0.001(4) 0.009(5)
C15 0.043(6) 0.046(7) 0.032(6) 0.005(5) 0.009(5) 0.012(5)
C67 0.040(5) 0.028(5) 0.019(4) -0.001(4) -0.002(4) -0.002(4)
C9 0.037(5) 0.024(5) 0.037(6) -0.003(4) 0.001(4) -0.003(4)
C73 0.042(6) 0.060(7) 0.024(5) 0.007(5) 0.002(4) -0.008(6)
C37 0.016(4) 0.033(5) 0.020(4) -0.004(4) -0.003(3) 0.003(3)
C77 0.017(4) 0.030(5) 0.025(5) 0.000(4) 0.001(3) -0.001(3)
C110 0.019(4) 0.029(5) 0.023(5) -0.001(4) -0.004(3) 0.003(3)
N15 0.020(4) 0.031(4) 0.025(4) 0.001(3) 0.002(3) -0.001(3)
N21 0.027(4) 0.029(4) 0.024(4) 0.004(3) -0.004(3) -0.004(3)
C75 0.037(6) 0.039(6) 0.039(6) 0.007(5) -0.001(5) 0.001(5)
C87 0.048(7) 0.038(6) 0.052(7) 0.003(5) 0.014(6) 0.004(5)
C21 0.074(9) 0.050(7) 0.033(6) -0.004(5) 0.011(6) 0.015(7)
C65 0.052(7) 0.049(7) 0.017(4) 0.000(4) -0.008(4) 0.006(5)
C70 0.045(6) 0.029(5) 0.019(4) 0.003(4) -0.004(4) -0.006(4)
C112 0.033(5) 0.049(6) 0.028(5) -0.005(5) -0.006(4) 0.002(5)
C108 0.046(6) 0.043(6) 0.039(6) 0.005(5) -0.006(5) 0.000(5)
C45 0.046(7) 0.056(8) 0.053(8) 0.001(6) -0.008(6) 0.018(6)
C55 0.039(7) 0.048(8) 0.125(16) -0.009(9) -0.004(9) 0.001(6)
C109 0.035(8) 0.058(10) 0.19(2) 0.039(13) -0.004(10) -0.009(7)
C27 0.043(7) 0.045(8) 0.101(13) 0.017(8) 0.006(8) -0.003(6)
C80 0.039(6) 0.026(5) 0.031(5) -0.006(4) -0.002(4) 0.001(4)
C23 0.040(6) 0.055(7) 0.040(6) 0.002(6) -0.006(5) 0.003(5)
C91 0.061(8) 0.052(7) 0.029(6) 0.004(5) 0.007(5) -0.014(6)
C13 0.055(8) 0.080(10) 0.030(6) 0.005(6) -0.008(6) -0.023(7)
C49 0.039(7) 0.053(8) 0.066(9) 0.015(7) 0.000(6) 0.000(6)
C39 0.037(6) 0.070(9) 0.046(7) 0.009(6) 0.009(5) 0.009(6)
C76 0.038(6) 0.060(8) 0.029(6) -0.003(5) 0.004(5) 0.009(5)
C106 0.044(6) 0.035(5) 0.019(4) 0.005(4) 0.003(4) 0.006(4)
C3 0.038(6) 0.048(6) 0.018(4) -0.004(4) -0.005(4) 0.003(5)
C99 0.041(7) 0.053(8) 0.065(9) -0.018(7) 0.001(6) -0.008(6)
C101 0.090(11) 0.047(8) 0.045(8) -0.002(6) -0.009(7) 0.025(8)
C93 0.054(9) 0.105(13) 0.037(7) -0.022(8) -0.002(6) 0.026(9)
C97 0.026(6) 0.122(15) 0.045(7) -0.021(8) 0.008(5) 0.001(7)
C61 0.036(6) 0.061(8) 0.033(6) -0.004(5) -0.002(5) -0.006(5)
C34 0.033(5) 0.040(6) 0.020(4) -0.006(4) 0.000(4) 0.000(4)
C81 0.058(8) 0.042(6) 0.038(6) 0.001(5) -0.002(6) 0.005(6)
C103 0.050(7) 0.060(8) 0.054(8) -0.003(7) 0.012(6) 0.000(7)
C51 0.057(8) 0.064(9) 0.043(7) -0.012(6) 0.017(6) 0.009(7)
C43 0.048(7) 0.064(8) 0.028(6) 0.003(5) 0.001(5) 0.003(6)
C104 0.034(5) 0.030(5) 0.025(5) 0.000(4) -0.001(4) -0.003(4)
C100 0.036(5) 0.035(5) 0.033(5) 0.001(4) -0.003(4) 0.007(4)
C85 0.041(6) 0.046(7) 0.053(7) -0.006(6) 0.004(5) 0.005(5)
C105 0.054(8) 0.057(8) 0.044(7) 0.014(6) 0.009(6) 0.002(6)
C107 0.088(11) 0.055(8) 0.050(8) -0.006(7) 0.024(8) -0.005(8)
C111 0.16(2) 0.066(11) 0.059(11) -0.005(9) 0.036(13) -0.013(13)

loop_
_atom_type_symbol
_atom_type_description
_atom_type_scat_dispersion_real
_atom_type_scat_dispersion_imag
_atom_type_scat_source
C C 0.0181 0.0091 'International Tables Vol C Tables 4.2.6.8 and 6.1.1.4'
H H 0.0000 0.0000 'International Tables Vol C Tables 4.2.6.8 and 6.1.1.4'
Cu Cu -1.9646 0.5888 'International Tables Vol C Tables 4.2.6.8 and 6.1.1.4'
N N 0.0311 0.0180 'International Tables Vol C Tables 4.2.6.8 and 6.1.1.4'
O O 0.0492 0.0322 'International Tables Vol C Tables 4.2.6.8 and 6.1.1.4'

loop_
_geom_angle_atom_site_label_1
_geom_angle_atom_site_label_2
_geom_angle_atom_site_label_3
_geom_angle
_geom_angle_site_symmetry_1
_geom_angle_site_symmetry_3
_geom_angle_publ_flag
N2 Cu1 N15 176.2(3) . . ?
N23 Cu4 N17 175.3(3) . . ?
N20 Cu6 N13 176.8(3) . . ?
N11 Cu8 N24 175.1(3) . . ?
N21 Cu9 N5 177.1(3) . . ?
N25 Cu5 N7 176.5(3) . . ?
N9 Cu3 N19 174.1(3) . . ?
N18 Cu7 N22 178.2(3) . . ?
N3 Cu2 N27 175.1(3) . . ?
C1 N1 H1 118.8 . . ?
C1 N1 C62 122.3(8) . . ?
C62 N1 H1 118.8 . . ?
C10 N4 H4 119.4 . . ?
C10 N4 C46 121.2(8) . . ?
C46 N4 H4 119.4 . . ?
C14 N6 H6 119.3 . . ?
C38 N6 H6 119.3 . . ?
C38 N6 C14 121.5(8) . . ?
C99 O9 H9 109.5 . . ?
C98 N8 H8 119.2 . . ?
C98 N8 C67 121.6(8) . . ?
C67 N8 H8 119.2 . . ?
C18 N10 H10 119.9 . . ?
C18 N10 C56 120.3(8) . . ?
C56 N10 H10 119.9 . . ?
O8 C1 N1 122.9(8) . . ?
O8 C1 C20 121.4(9) . . ?
N1 C1 C20 115.7(8) . . ?
C16 N12 H12 119.2 . . ?
C16 N12 C78 121.6(9) . . ?
C78 N12 H12 119.2 . . ?
C54 N14 H14A 119.9 . . ?
C54 N14 C96 120.2(8) . . ?
C96 N14 H14A 119.9 . . ?
C8 N16 H16 119.3 . . ?
C8 N16 C68 121.4(8) . . ?
C68 N16 H16 119.3 . . ?
C105 O5 H5A 109.5 . . ?
N27 N20 Cu6 120.1(4) . . ?
C42 N20 Cu6 131.2(4) . . ?
C42 N20 N27 108.0 . . ?
N20 N27 Cu2 116.3(4) . . ?
C84 N27 Cu2 133.3(3) . . ?
C84 N27 N20 108.0 . . ?
N27 C84 H84 126.0 . . ?
N27 C84 C20 108.0 . . ?
C20 C84 H84 126.0 . . ?
C84 C20 C1 124.9(6) . . ?
C42 C20 C1 126.7(6) . . ?
C42 C20 C84 108.0 . . ?
N20 C42 C20 108.0 . . ?
N20 C42 H42 126.0 . . ?
C20 C42 H42 126.0 . . ?
O11 C6 N26 123.2(8) . . ?
O11 C6 C44 122.2(8) . . ?
N26 C6 C44 114.6(8) . . ?
O10 C8 N16 123.0(9) . . ?
O10 C8 C28 120.9(8) . . ?
N16 C8 C28 116.1(7) . . ?
O3 C10 N4 122.0(9) . . ?
O3 C10 C77 122.2(8) . . ?
N4 C10 C77 115.7(8) . . ?
C6 N26 H26 119.4 . . ?
C6 N26 C52 121.2(8) . . ?
C52 N26 H26 119.4 . . ?
N6 C14 H14 108.2 . . ?
N6 C14 C102 109.4(8) . . ?
N6 C14 C80 110.1(8) . . ?
C102 C14 H14 108.2 . . ?
C80 C14 H14 108.2 . . ?
C80 C14 C102 112.6(8) . . ?
O1 C16 N12 123.6(9) . . ?
O1 C16 C26 121.5(8) . . ?
N12 C16 C26 114.7(8) . . ?
C32 N2 Cu1 132.5(3) . . ?
N11 N2 Cu1 118.4(3) . . ?
N11 N2 C32 108.0 . . ?
N2 C32 H32 126.0 . . ?
C26 C32 N2 108.0 . . ?
C26 C32 H32 126.0 . . ?
C32 C26 C16 127.8(6) . . ?
C32 C26 C31 108.0 . . ?
C31 C26 C16 123.8(6) . . ?
C26 C31 H31 126.0 . . ?
N11 C31 C26 108.0 . . ?
N11 C31 H31 126.0 . . ?
N2 N11 Cu8 121.4(3) . . ?
C31 N11 Cu8 130.6(3) . . ?
C31 N11 N2 108.0 . . ?
C24 N17 Cu4 133.9(3) . . ?
C24 N17 N25 108.0 . . ?
N25 N17 Cu4 117.8(3) . . ?
N17 C24 H24 126.0 . . ?
N17 C24 C4 108.0 . . ?
C4 C24 H24 126.0 . . ?
C24 C4 C12 108.0 . . ?
C24 C4 C98 127.2(6) . . ?
C12 C4 C98 124.5(6) . . ?
C4 C12 H12A 126.0 . . ?
N25 C12 C4 108.0 . . ?
N25 C12 H12A 126.0 . . ?
N17 N25 Cu5 121.2(3) . . ?
C12 N25 Cu5 130.8(3) . . ?
C12 N25 N17 108.0 . . ?
O4 C18 N10 122.0(9) . . ?
O4 C18 C58 121.8(8) . . ?
N10 C18 C58 116.2(8) . . ?
N13 N9 Cu3 121.5(3) . . ?
N13 N9 C5 108.0 . . ?
C5 N9 Cu3 129.9(4) . . ?
N9 N13 Cu6 119.1(3) . . ?
N9 N13 C25 108.0 . . ?
C25 N13 Cu6 132.0(3) . . ?
N13 C25 H25 126.0 . . ?
C58 C25 N13 108.0 . . ?
C58 C25 H25 126.0 . . ?
C25 C58 C18 123.3(6) . . ?
C5 C58 C18 127.9(6) . . ?
C5 C58 C25 108.0 . . ?
N9 C5 H5 126.0 . . ?
C58 C5 N9 108.0 . . ?
C58 C5 H5 126.0 . . ?
C41 C28 C8 127.3(5) . . ?
C41 C28 C57 108.0 . . ?
C57 C28 C8 124.7(5) . . ?
C28 C41 H41 126.0 . . ?
C28 C41 N23 108.0 . . ?
N23 C41 H41 126.0 . . ?
C41 N23 Cu4 131.2(3) . . ?
C41 N23 N18 108.0 . . ?
N18 N23 Cu4 120.6(3) . . ?
N23 N18 Cu7 120.4(3) . . ?
N23 N18 C57 108.0 . . ?
C57 N18 Cu7 131.3(3) . . ?
C28 C57 N18 108.0 . . ?
C28 C57 H57 126.0 . . ?
N18 C57 H57 126.0 . . ?
O6 C38 N6 122.4(9) . . ?
O6 C38 C17 122.9(8) . . ?
N6 C38 C17 114.7(8) . . ?
C35 C40 H40 120.0 . . ?
C35 C40 C86 120.0 . . ?
C86 C40 H40 120.0 . . ?
C40 C35 H35 120.0 . . ?
C94 C35 C40 120.0 . . ?
C94 C35 H35 120.0 . . ?
C35 C94 H94 120.0 . . ?
C35 C94 C22 120.0 . . ?
C22 C94 H94 120.0 . . ?
C94 C22 H22 120.0 . . ?
C94 C22 C92 120.0 . . ?
C92 C22 H22 120.0 . . ?
C22 C92 C96 119.4(6) . . ?
C86 C92 C22 120.0 . . ?
C86 C92 C96 120.6(6) . . ?
C40 C86 H86 120.0 . . ?
C92 C86 C40 120.0 . . ?
C92 C86 H86 120.0 . . ?
C36 C44 C6 126.4(5) . . ?
C72 C44 C6 125.4(5) . . ?
C72 C44 C36 108.0 . . ?
C44 C36 H36 126.0 . . ?
C44 C36 N5 108.0 . . ?
N5 C36 H36 126.0 . . ?
C36 N5 Cu9 133.3(3) . . ?
N24 N5 Cu9 118.7(3) . . ?
N24 N5 C36 108.0 . . ?
N5 N24 Cu8 117.4(3) . . ?
N5 N24 C72 108.0 . . ?
C72 N24 Cu8 132.8(3) . . ?
C44 C72 N24 108.0 . . ?
C44 C72 H72 126.0 . . ?
N24 C72 H72 126.0 . . ?
N4 C46 H46 108.5 . . ?
N4 C46 C74 109.7(7) . . ?
N4 C46 C9 109.2(8) . . ?
C74 C46 H46 108.5 . . ?
C9 C46 H46 108.5 . . ?
C9 C46 C74 112.2(8) . . ?
N22 C48 H48 126.0 . . ?
N22 C48 C17 108.0 . . ?
C17 C48 H48 126.0 . . ?
C48 N22 Cu7 133.7(3) . . ?
C48 N22 N7 108.0 . . ?
N7 N22 Cu7 118.2(3) . . ?
N22 N7 Cu5 119.1(3) . . ?
C11 N7 Cu5 131.9(3) . . ?
C11 N7 N22 108.0 . . ?
N7 C11 H11 126.0 . . ?
N7 C11 C17 108.0 . . ?
C17 C11 H11 126.0 . . ?
C48 C17 C38 125.8(5) . . ?
C11 C17 C38 125.4(5) . . ?
C11 C17 C48 108.0 . . ?
N26 C52 H52 108.4 . . ?
N26 C52 C60 108.3(8) . . ?
N26 C52 C34 109.4(8) . . ?
C60 C52 H52 108.4 . . ?
C60 C52 C34 113.8(8) . . ?
C34 C52 H52 108.4 . . ?
O2 C54 N14 122.7(9) . . ?
O2 C54 C30 122.0(9) . . ?
N14 C54 C30 115.2(8) . . ?
N10 C56 H56 108.2 . . ?
N10 C56 C88 109.2(8) . . ?
N10 C56 C63 111.4(7) . . ?
C88 C56 H56 108.2 . . ?
C88 C56 C63 111.5(8) . . ?
C63 C56 H56 108.2 . . ?
C52 C60 H60A 109.5 . . ?
C52 C60 H60B 109.5 . . ?
C52 C60 H60C 109.5 . . ?
H60A C60 H60B 109.5 . . ?
H60A C60 H60C 109.5 . . ?
H60B C60 H60C 109.5 . . ?
N1 C62 H62 107.4 . . ?
N1 C62 C73 109.6(8) . . ?
N1 C62 C70 112.8(8) . . ?
C73 C62 H62 107.4 . . ?
C73 C62 C70 112.0(9) . . ?
C70 C62 H62 107.4 . . ?
H64A C64 H64B 109.5 . . ?
H64A C64 H64C 109.5 . . ?
H64B C64 H64C 109.5 . . ?
C96 C64 H64A 109.5 . . ?
C96 C64 H64B 109.5 . . ?
C96 C64 H64C 109.5 . . ?
C69 C66 H66 120.0 . . ?
C69 C66 C53 120.0 . . ?
C53 C66 H66 120.0 . . ?
C66 C69 H69 120.0 . . ?
C66 C69 C89 120.0 . . ?
C89 C69 H69 120.0 . . ?
C69 C89 H89 120.0 . . ?
C74 C89 C69 120.0 . . ?
C74 C89 H89 120.0 . . ?
C89 C74 C46 119.6(5) . . ?
C89 C74 C83 120.0 . . ?
C83 C74 C46 120.4(5) . . ?
C74 C83 H83 120.0 . . ?
C53 C83 C74 120.0 . . ?
C53 C83 H83 120.0 . . ?
C66 C53 H53 120.0 . . ?
C83 C53 C66 120.0 . . ?
C83 C53 H53 120.0 . . ?
N16 C68 H68 108.5 . . ?
N16 C68 C75 109.1(8) . . ?
N16 C68 C104 110.8(8) . . ?
C75 C68 H68 108.5 . . ?
C75 C68 C104 111.3(8) . . ?
C104 C68 H68 108.5 . . ?
N12 C78 H78 108.7 . . ?
N12 C78 C15 109.3(8) . . ?
N12 C78 C106 109.5(8) . . ?
C15 C78 H78 108.7 . . ?
C15 C78 C106 111.8(9) . . ?
C106 C78 H78 108.7 . . ?
C56 C88 H88A 109.5 . . ?
C56 C88 H88B 109.5 . . ?
C56 C88 H88C 109.5 . . ?
H88A C88 H88B 109.5 . . ?
H88A C88 H88C 109.5 . . ?
H88B C88 H88C 109.5 . . ?
N14 C96 C92 110.8(7) . . ?
N14 C96 C64 108.2(8) . . ?
N14 C96 H96 108.3 . . ?
C92 C96 H96 108.3 . . ?
C64 C96 C92 112.7(8) . . ?
C64 C96 H96 108.3 . . ?
O7 C98 N8 122.5(9) . . ?
O7 C98 C4 121.4(8) . . ?
N8 C98 C4 116.1(8) . . ?
C14 C102 H10A 109.5 . . ?
C14 C102 H10B 109.5 . . ?
C14 C102 H10C 109.5 . . ?
H10A C102 H10B 109.5 . . ?
H10A C102 H10C 109.5 . . ?
H10B C102 H10C 109.5 . . ?
C71 C7 H7 120.0 . . ?
C71 C7 C90 120.0 . . ?
C90 C7 H7 120.0 . . ?
C7 C71 C67 120.4(6) . . ?
C47 C71 C7 120.0 . . ?
C47 C71 C67 119.6(6) . . ?
C71 C47 H47 120.0 . . ?
C95 C47 C71 120.0 . . ?
C95 C47 H47 120.0 . . ?
C47 C95 H95 120.0 . . ?
C79 C95 C47 120.0 . . ?
C79 C95 H95 120.0 . . ?
C95 C79 H79 120.0 . . ?
C95 C79 C90 120.0 . . ?
C90 C79 H79 120.0 . . ?
C7 C90 H90 120.0 . . ?
C79 C90 C7 120.0 . . ?
C79 C90 H90 120.0 . . ?
N3 C29 H29 126.0 . . ?
N3 C29 C30 108.0 . . ?
C30 C29 H29 126.0 . . ?
C29 N3 Cu2 129.8(3) . . ?
N19 N3 Cu2 122.2(3) . . ?
N19 N3 C29 108.0 . . ?
N3 N19 Cu3 117.6(3) . . ?
N3 N19 C50 108.0 . . ?
C50 N19 Cu3 134.0(3) . . ?
N19 C50 H50 126.0 . . ?
N19 C50 C30 108.0 . . ?
C30 C50 H50 126.0 . . ?
C29 C30 C54 123.6(5) . . ?
C29 C30 C50 108.0 . . ?
C50 C30 C54 127.9(6) . . ?
C19 C59 H59 120.0 . . ?
C19 C59 C82 120.0 . . ?
C82 C59 H59 120.0 . . ?
C59 C19 H19 120.0 . . ?
C2 C19 C59 120.0 . . ?
C2 C19 H19 120.0 . . ?
C19 C2 H2 120.0 . . ?
C33 C2 C19 120.0 . . ?
C33 C2 H2 120.0 . . ?
C2 C33 H33 120.0 . . ?
C2 C33 C63 120.0 . . ?
C63 C33 H33 120.0 . . ?
C33 C63 C56 120.5(6) . . ?
C33 C63 C82 120.0 . . ?
C82 C63 C56 119.5(6) . . ?
C59 C82 H82 120.0 . . ?
C63 C82 C59 120.0 . . ?
C63 C82 H82 120.0 . . ?
C78 C15 H15A 109.5 . . ?
C78 C15 H15B 109.5 . . ?
C78 C15 H15C 109.5 . . ?
H15A C15 H15B 109.5 . . ?
H15A C15 H15C 109.5 . . ?
H15B C15 H15C 109.5 . . ?
N8 C67 C71 110.0(7) . . ?
N8 C67 H67 108.5 . . ?
N8 C67 C3 110.3(8) . . ?
C71 C67 H67 108.5 . . ?
C3 C67 C71 111.1(8) . . ?
C3 C67 H67 108.5 . . ?
C46 C9 H9A 109.5 . . ?
C46 C9 H9B 109.5 . . ?
C46 C9 H9C 109.5 . . ?
H9A C9 H9B 109.5 . . ?
H9A C9 H9C 109.5 . . ?
H9B C9 H9C 109.5 . . ?
C62 C73 H73A 109.5 . . ?
C62 C73 H73B 109.5 . . ?
C62 C73 H73C 109.5 . . ?
H73A C73 H73B 109.5 . . ?
H73A C73 H73C 109.5 . . ?
H73B C73 H73C 109.5 . . ?
C77 C37 H37 126.0 . . ?
N21 C37 H37 126.0 . . ?
N21 C37 C77 108.0 . . ?
C37 C77 C10 124.6(5) . . ?
C110 C77 C10 126.9(6) . . ?
C110 C77 C37 108.0 . . ?
C77 C110 H110 126.0 . . ?
C77 C110 N15 108.0 . . ?
N15 C110 H110 126.0 . . ?
C110 N15 Cu1 131.9(3) . . ?
N21 N15 Cu1 120.1(3) . . ?
N21 N15 C110 108.0 . . ?
C37 N21 Cu9 130.5(3) . . ?
N15 N21 Cu9 119.7(3) . . ?
N15 N21 C37 108.0 . . ?
C68 C75 H75A 109.5 . . ?
C68 C75 H75B 109.5 . . ?
C68 C75 H75C 109.5 . . ?
H75A C75 H75B 109.5 . . ?
H75A C75 H75C 109.5 . . ?
H75B C75 H75C 109.5 . . ?
C21 C87 H87 120.0 . . ?
C21 C87 C108 120.0 . . ?
C108 C87 H87 120.0 . . ?
C87 C21 H21 120.0 . . ?
C87 C21 C65 120.0 . . ?
C65 C21 H21 120.0 . . ?
C21 C65 H65 120.0 . . ?
C70 C65 C21 120.0 . . ?
C70 C65 H65 120.0 . . ?
C65 C70 C62 121.9(5) . . ?
C65 C70 C112 120.0 . . ?
C112 C70 C62 118.1(5) . . ?
C70 C112 H112 120.0 . . ?
C108 C112 C70 120.0 . . ?
C108 C112 H112 120.0 . . ?
C87 C108 H108 120.0 . . ?
C112 C108 C87 120.0 . . ?
C112 C108 H108 120.0 . . ?
C55 C45 H45 120.0 . . ?
C55 C45 C23 120.0 . . ?
C23 C45 H45 120.0 . . ?
C45 C55 H55 120.0 . . ?
C109 C55 C45 120.0 . . ?
C109 C55 H55 120.0 . . ?
C55 C109 H109 120.0 . . ?
C55 C109 C27 120.0 . . ?
C27 C109 H109 120.0 . . ?
C109 C27 H27 120.0 . . ?
C80 C27 C109 120.0 . . ?
C80 C27 H27 120.0 . . ?
C27 C80 C14 118.9(6) . . ?
C27 C80 C23 120.0 . . ?
C23 C80 C14 121.1(6) . . ?
C45 C23 H23 120.0 . . ?
C80 C23 C45 120.0 . . ?
C80 C23 H23 120.0 . . ?
C13 C91 H91 120.0 . . ?
C13 C91 C106 120.0 . . ?
C106 C91 H91 120.0 . . ?
C91 C13 H13 120.0 . . ?
C49 C13 C91 120.0 . . ?
C49 C13 H13 120.0 . . ?
C13 C49 H49 120.0 . . ?
C13 C49 C39 120.0 . . ?
C39 C49 H49 120.0 . . ?
C49 C39 H39 120.0 . . ?
C49 C39 C76 120.0 . . ?
C76 C39 H39 120.0 . . ?
C39 C76 H76 120.0 . . ?
C39 C76 C106 120.0 . . ?
C106 C76 H76 120.0 . . ?
C91 C106 C78 120.2(6) . . ?
C76 C106 C78 119.8(6) . . ?
C76 C106 C91 120.0 . . ?
C67 C3 H3A 109.5 . . ?
C67 C3 H3B 109.5 . . ?
C67 C3 H3C 109.5 . . ?
H3A C3 H3B 109.5 . . ?
H3A C3 H3C 109.5 . . ?
H3B C3 H3C 109.5 . . ?
O9 C99 H99A 108.7 . . ?
O9 C99 H99B 108.7 . . ?
O9 C99 C107 114.2(12) . . ?
H99A C99 H99B 107.6 . . ?
C107 C99 H99A 108.7 . . ?
C107 C99 H99B 108.7 . . ?
C93 C101 H101 120.0 . . ?
C93 C101 C81 120.0 . . ?
C81 C101 H101 120.0 . . ?
C101 C93 H93 120.0 . . ?
C97 C93 C101 120.0 . . ?
C97 C93 H93 120.0 . . ?
C93 C97 H97 120.0 . . ?
C93 C97 C61 120.0 . . ?
C61 C97 H97 120.0 . . ?
C97 C61 H61 120.0 . . ?
C34 C61 C97 120.0 . . ?
C34 C61 H61 120.0 . . ?
C61 C34 C52 119.2(6) . . ?
C81 C34 C52 120.8(6) . . ?
C81 C34 C61 120.0 . . ?
C101 C81 H81 120.0 . . ?
C34 C81 C101 120.0 . . ?
C34 C81 H81 120.0 . . ?
C51 C103 H103 120.0 . . ?
C51 C103 C85 120.0 . . ?
C85 C103 H103 120.0 . . ?
C103 C51 H51 120.0 . . ?
C103 C51 C43 120.0 . . ?
C43 C51 H51 120.0 . . ?
C51 C43 H43 120.0 . . ?
C104 C43 C51 120.0 . . ?
C104 C43 H43 120.0 . . ?
C43 C104 C68 119.7(5) . . ?
C43 C104 C100 120.0 . . ?
C100 C104 C68 120.3(5) . . ?
C104 C100 H100 120.0 . . ?
C104 C100 C85 120.0 . . ?
C85 C100 H100 120.0 . . ?
C103 C85 H85 120.0 . . ?
C100 C85 C103 120.0 . . ?
C100 C85 H85 120.0 . . ?
O5 C105 H105 123.6 . . ?
O5 C105 C111 112.8(14) . . ?
C111 C105 H105 123.6 . . ?
C99 C107 H10D 109.5 . . ?
C99 C107 H10E 109.5 . . ?
C99 C107 H10F 109.5 . . ?
H10D C107 H10E 109.5 . . ?
H10D C107 H10F 109.5 . . ?
H10E C107 H10F 109.5 . . ?
C105 C111 H11A 109.5 . . ?
C105 C111 H11B 109.5 . . ?
C105 C111 H11C 109.5 . . ?
H11A C111 H11B 109.5 . . ?
H11A C111 H11C 109.5 . . ?
H11B C111 H11C 109.5 . . ?

loop_
_geom_bond_atom_site_label_1
_geom_bond_atom_site_label_2
_geom_bond_distance
_geom_bond_site_symmetry_2
_geom_bond_publ_flag
Cu1 N2 1.821(4) . ?
Cu1 N15 1.822(4) . ?
Cu4 N17 1.843(4) . ?
Cu4 N23 1.832(4) . ?
Cu6 N20 1.833(4) . ?
Cu6 N13 1.833(4) . ?
Cu8 N11 1.815(4) . ?
Cu8 N24 1.821(4) . ?
Cu9 N5 1.833(4) . ?
Cu9 N21 1.827(5) . ?
Cu5 N25 1.821(4) . ?
Cu5 N7 1.827(4) . ?
Cu3 N9 1.801(5) . ?
Cu3 N19 1.808(4) . ?
Cu7 N18 1.817(5) . ?
Cu7 N22 1.817(4) . ?
Cu2 N27 1.829(4) . ?
Cu2 N3 1.821(4) . ?
O1 C16 1.243(12) . ?
O4 C18 1.234(12) . ?
O6 C38 1.232(12) . ?
O8 C1 1.230(12) . ?
O10 C8 1.240(11) . ?
O11 C6 1.221(11) . ?
O3 C10 1.231(11) . ?
O7 C98 1.259(12) . ?
O2 C54 1.244(12) . ?
N1 H1 0.8800 . ?
N1 C1 1.335(13) . ?
N1 C62 1.458(11) . ?
N4 H4 0.8800 . ?
N4 C10 1.341(12) . ?
N4 C46 1.454(13) . ?
N6 H6 0.8800 . ?
N6 C14 1.481(13) . ?
N6 C38 1.344(12) . ?
O9 H9 0.8400 . ?
O9 C99 1.451(17) . ?
N8 H8 0.8800 . ?
N8 C98 1.337(12) . ?
N8 C67 1.465(12) . ?
N10 H10 0.8800 . ?
N10 C18 1.329(12) . ?
N10 C56 1.480(12) . ?
C1 C20 1.458(10) . ?
N12 H12 0.8800 . ?
N12 C16 1.342(13) . ?
N12 C78 1.473(12) . ?
N14 H14A 0.8800 . ?
N14 C54 1.334(13) . ?
N14 C96 1.474(12) . ?
N16 H16 0.8800 . ?
N16 C8 1.332(13) . ?
N16 C68 1.442(12) . ?
O5 H5A 0.8400 . ?
O5 C105 1.376(17) . ?
N20 N27 1.4200 . ?
N20 C42 1.4200 . ?
N27 C84 1.4200 . ?
C84 H84 0.9500 . ?
C84 C20 1.4200 . ?
C20 C42 1.4200 . ?
C42 H42 0.9500 . ?
C6 N26 1.351(12) . ?
C6 C44 1.453(9) . ?
C8 C28 1.466(10) . ?
C10 C77 1.447(11) . ?
N26 H26 0.8800 . ?
N26 C52 1.469(11) . ?
C14 H14 1.0000 . ?
C14 C102 1.511(14) . ?
C14 C80 1.510(12) . ?
C16 C26 1.458(10) . ?
N2 C32 1.4200 . ?
N2 N11 1.4200 . ?
C32 H32 0.9500 . ?
C32 C26 1.4200 . ?
C26 C31 1.4200 . ?
C31 H31 0.9500 . ?
C31 N11 1.4200 . ?
N17 C24 1.4200 . ?
N17 N25 1.4200 . ?
C24 H24 0.9500 . ?
C24 C4 1.4200 . ?
C4 C12 1.4200 . ?
C4 C98 1.440(10) . ?
C12 H12A 0.9500 . ?
C12 N25 1.4200 . ?
C18 C58 1.456(10) . ?
N9 N13 1.4200 . ?
N9 C5 1.4200 . ?
N13 C25 1.4200 . ?
C25 H25 0.9500 . ?
C25 C58 1.4200 . ?
C58 C5 1.4200 . ?
C5 H5 0.9500 . ?
C28 C41 1.4200 . ?
C28 C57 1.4200 . ?
C41 H41 0.9500 . ?
C41 N23 1.4200 . ?
N23 N18 1.4200 . ?
N18 C57 1.4200 . ?
C57 H57 0.9500 . ?
C38 C17 1.450(10) . ?
C40 H40 0.9500 . ?
C40 C35 1.3900 . ?
C40 C86 1.3900 . ?
C35 H35 0.9500 . ?
C35 C94 1.3900 . ?
C94 H94 0.9500 . ?
C94 C22 1.3900 . ?
C22 H22 0.9500 . ?
C22 C92 1.3900 . ?
C92 C86 1.3900 . ?
C92 C96 1.529(11) . ?
C86 H86 0.9500 . ?
C44 C36 1.4200 . ?
C44 C72 1.4200 . ?
C36 H36 0.9500 . ?
C36 N5 1.4200 . ?
N5 N24 1.4200 . ?
N24 C72 1.4200 . ?
C72 H72 0.9500 . ?
C46 H46 1.0000 . ?
C46 C74 1.528(11) . ?
C46 C9 1.524(13) . ?
C48 H48 0.9500 . ?
C48 N22 1.4200 . ?
C48 C17 1.4200 . ?
N22 N7 1.4200 . ?
N7 C11 1.4200 . ?
C11 H11 0.9500 . ?
C11 C17 1.4200 . ?
C52 H52 1.0000 . ?
C52 C60 1.506(14) . ?
C52 C34 1.529(11) . ?
C54 C30 1.456(11) . ?
C56 H56 1.0000 . ?
C56 C88 1.525(13) . ?
C56 C63 1.532(11) . ?
C60 H60A 0.9800 . ?
C60 H60B 0.9800 . ?
C60 H60C 0.9800 . ?
C62 H62 1.0000 . ?
C62 C73 1.529(15) . ?
C62 C70 1.531(12) . ?
C64 H64A 0.9800 . ?
C64 H64B 0.9800 . ?
C64 H64C 0.9800 . ?
C64 C96 1.512(14) . ?
C66 H66 0.9500 . ?
C66 C69 1.3900 . ?
C66 C53 1.3900 . ?
C69 H69 0.9500 . ?
C69 C89 1.3900 . ?
C89 H89 0.9500 . ?
C89 C74 1.3900 . ?
C74 C83 1.3900 . ?
C83 H83 0.9500 . ?
C83 C53 1.3900 . ?
C53 H53 0.9500 . ?
C68 H68 1.0000 . ?
C68 C75 1.530(15) . ?
C68 C104 1.532(11) . ?
C78 H78 1.0000 . ?
C78 C15 1.520(15) . ?
C78 C106 1.527(12) . ?
C88 H88A 0.9800 . ?
C88 H88B 0.9800 . ?
C88 H88C 0.9800 . ?
C96 H96 1.0000 . ?
C102 H10A 0.9800 . ?
C102 H10B 0.9800 . ?
C102 H10C 0.9800 . ?
C7 H7 0.9500 . ?
C7 C71 1.3900 . ?
C7 C90 1.3900 . ?
C71 C47 1.3900 . ?
C71 C67 1.547(12) . ?
C47 H47 0.9500 . ?
C47 C95 1.3900 . ?
C95 H95 0.9500 . ?
C95 C79 1.3900 . ?
C79 H79 0.9500 . ?
C79 C90 1.3900 . ?
C90 H90 0.9500 . ?
C29 H29 0.9500 . ?
C29 N3 1.4200 . ?
C29 C30 1.4200 . ?
N3 N19 1.4200 . ?
N19 C50 1.4200 . ?
C50 H50 0.9500 . ?
C50 C30 1.4200 . ?
C59 H59 0.9500 . ?
C59 C19 1.3900 . ?
C59 C82 1.3900 . ?
C19 H19 0.9500 . ?
C19 C2 1.3900 . ?
C2 H2 0.9500 . ?
C2 C33 1.3900 . ?
C33 H33 0.9500 . ?
C33 C63 1.3900 . ?
C63 C82 1.3900 . ?
C82 H82 0.9500 . ?
C15 H15A 0.9800 . ?
C15 H15B 0.9800 . ?
C15 H15C 0.9800 . ?
C67 H67 1.0000 . ?
C67 C3 1.519(14) . ?
C9 H9A 0.9800 . ?
C9 H9B 0.9800 . ?
C9 H9C 0.9800 . ?
C73 H73A 0.9800 . ?
C73 H73B 0.9800 . ?
C73 H73C 0.9800 . ?
C37 H37 0.9500 . ?
C37 C77 1.4200 . ?
C37 N21 1.4200 . ?
C77 C110 1.4200 . ?
C110 H110 0.9500 . ?
C110 N15 1.4200 . ?
N15 N21 1.4200 . ?
C75 H75A 0.9800 . ?
C75 H75B 0.9800 . ?
C75 H75C 0.9800 . ?
C87 H87 0.9500 . ?
C87 C21 1.3900 . ?
C87 C108 1.3900 . ?
C21 H21 0.9500 . ?
C21 C65 1.3900 . ?
C65 H65 0.9500 . ?
C65 C70 1.3900 . ?
C70 C112 1.3900 . ?
C112 H112 0.9500 . ?
C112 C108 1.3900 . ?
C108 H108 0.9500 . ?
C45 H45 0.9500 . ?
C45 C55 1.3900 . ?
C45 C23 1.3900 . ?
C55 H55 0.9500 . ?
C55 C109 1.3900 . ?
C109 H109 0.9500 . ?
C109 C27 1.3900 . ?
C27 H27 0.9500 . ?
C27 C80 1.3900 . ?
C80 C23 1.3900 . ?
C23 H23 0.9500 . ?
C91 H91 0.9500 . ?
C91 C13 1.3900 . ?
C91 C106 1.3900 . ?
C13 H13 0.9500 . ?
C13 C49 1.3900 . ?
C49 H49 0.9500 . ?
C49 C39 1.3900 . ?
C39 H39 0.9500 . ?
C39 C76 1.3900 . ?
C76 H76 0.9500 . ?
C76 C106 1.3900 . ?
C3 H3A 0.9800 . ?
C3 H3B 0.9800 . ?
C3 H3C 0.9800 . ?
C99 H99A 0.9900 . ?
C99 H99B 0.9900 . ?
C99 C107 1.46(2) . ?
C101 H101 0.9500 . ?
C101 C93 1.3900 . ?
C101 C81 1.3900 . ?
C93 H93 0.9500 . ?
C93 C97 1.3900 . ?
C97 H97 0.9500 . ?
C97 C61 1.3900 . ?
C61 H61 0.9500 . ?
C61 C34 1.3900 . ?
C34 C81 1.3900 . ?
C81 H81 0.9500 . ?
C103 H103 0.9500 . ?
C103 C51 1.3900 . ?
C103 C85 1.3900 . ?
C51 H51 0.9500 . ?
C51 C43 1.3900 . ?
C43 H43 0.9500 . ?
C43 C104 1.3900 . ?
C104 C100 1.3900 . ?
C100 H100 0.9500 . ?
C100 C85 1.3900 . ?
C85 H85 0.9500 . ?
C105 H105 0.9500 . ?
C105 C111 1.49(2) . ?
C107 H10D 0.9800 . ?
C107 H10E 0.9800 . ?
C107 H10F 0.9800 . ?
C111 H11A 0.9800 . ?
C111 H11B 0.9800 . ?
C111 H11C 0.9800 . ?

loop_
_twin_individual_id
_twin_individual_mass_fraction_refined
1 0.95(4)
2 0.05(4)
